data_4033804
loop_
_publ_author_name
'Mari, Giacomo'
'Ciccolini, Cecilia'
'De Crescentini, Lucia'
'Favi, Gianfranco'
'Santeusanio, Stefania'
'Mancinelli, Michele'
'Mantellini, Fabio'

_publ_contact_author
;
Dr. Michele Mancinelli
University of Bologna
Department of Industrial Chemistry "Toso Montanari"
Viale Risorgimento 4
40136 Bologna
Italy
;
_publ_section_title
;
 Metal and Oxidant-Free Br\/onsted Acid-Mediated Cascade Reaction to
 Substituted Benzofurans.
;
_journal_issue 17
_journal_name_full 'The Journal of organic chemistry'
_journal_page_first 10814
_journal_page_last 10824
_journal_paper_doi 10.1021/acs.joc.9b01363
_journal_volume 84
_journal_year 2019
_chemical_formula_sum 'C13 H14 O4'
_chemical_formula_weight 234.24
_chemical_name_common 'compound 3o'
_space_group_crystal_system monoclinic
_space_group_IT_number 15
_space_group_name_Hall '-C 2yc'
_space_group_name_H-M_alt 'C 1 2/c 1'
_atom_sites_solution_hydrogens geom
_audit_creation_date 10/28/2018
_audit_creation_method SHELXL-2014/7
_audit_update_record 04/16/2019
_cell_angle_alpha 90
_cell_angle_beta 102.076(2)
_cell_angle_gamma 90
_cell_formula_units_Z 8
_cell_length_a 13.7963(18)
_cell_length_b 18.445(3)
_cell_length_c 9.0679(12)
_cell_measurement_reflns_used 22239
_cell_measurement_temperature 296(2)
_cell_measurement_theta_max 25.00
_cell_measurement_theta_min 5.402
_cell_volume 2256.5(6)
_computing_structure_refinement 'SHELXL-2014/7 (Sheldrick, 2014)'
_diffrn_ambient_temperature 296(2)
_diffrn_measured_fraction_theta_full 0.999
_diffrn_measured_fraction_theta_max 0.999
_diffrn_measurement_device_type CCD
_diffrn_measurement_method 'phi and omega scans'
_diffrn_radiation_type MoK\a
_diffrn_radiation_wavelength 0.71073
_diffrn_reflns_av_R_equivalents 0.0647
_diffrn_reflns_av_unetI/netI 0.0421
_diffrn_reflns_Laue_measured_fraction_full 0.999
_diffrn_reflns_Laue_measured_fraction_max 0.999
_diffrn_reflns_limit_h_max 16
_diffrn_reflns_limit_h_min -16
_diffrn_reflns_limit_k_max 22
_diffrn_reflns_limit_k_min -22
_diffrn_reflns_limit_l_max 10
_diffrn_reflns_limit_l_min -10
_diffrn_reflns_number 13355
_diffrn_reflns_point_group_measured_fraction_full 0.999
_diffrn_reflns_point_group_measured_fraction_max 0.999
_diffrn_reflns_theta_full 25.000
_diffrn_reflns_theta_max 25.488
_diffrn_reflns_theta_min 1.870
_exptl_absorpt_coefficient_mu 0.102
_exptl_absorpt_correction_type empirical
_exptl_absorpt_process_details 'Bruker SADABS'
_exptl_crystal_colour colorless
_exptl_crystal_density_diffrn 1.379
_exptl_crystal_description sticks
_exptl_crystal_F_000 992
_exptl_crystal_size_max 0.350
_exptl_crystal_size_mid 0.150
_exptl_crystal_size_min 0.120
_exptl_transmission_factor_max 0.988
_exptl_transmission_factor_min 0.982
_refine_diff_density_max 0.391
_refine_diff_density_min -0.326
_refine_diff_density_rms 0.061
_refine_ls_extinction_method none
_refine_ls_goodness_of_fit_ref 1.082
_refine_ls_hydrogen_treatment constr
_refine_ls_matrix_type full
_refine_ls_number_parameters 160
_refine_ls_number_reflns 2099
_refine_ls_number_restraints 0
_refine_ls_restrained_S_all 1.082
_refine_ls_R_factor_all 0.0675
_refine_ls_R_factor_gt 0.0550
_refine_ls_shift/su_max 0.000
_refine_ls_shift/su_mean 0.000
_refine_ls_structure_factor_coef Fsqd
_refine_ls_weighting_details 'w=1/[\s^2^(Fo^2^)+(0.0426P)^2^+4.5816P] where P=(Fo^2^+2Fc^2^)/3'
_refine_ls_weighting_scheme calc
_refine_ls_wR_factor_gt 0.1243
_refine_ls_wR_factor_ref 0.1309
_reflns_Friedel_coverage 0.000
_reflns_number_gt 1739
_reflns_number_total 2099
_reflns_threshold_expression 'I > 2\s(I)'
_cod_data_source_file jo9b01363_si_002.cif
_cod_data_source_block monoc_a
_cod_original_cell_volume 2256.5(5)
_cod_original_sg_symbol_H-M 'C 2/c'
_cod_database_code 4033804
_shelx_shelxl_version_number 2014/7
_shelx_space_group_comment
;
The symmetry employed for this shelxl refinement is uniquely defined
by the following loop, which should always be used as a source of
symmetry information in preference to the above space-group names.
They are only intended as comments.
;
_shelx_estimated_absorpt_t_min 0.965
_shelx_estimated_absorpt_t_max 0.988

loop_
_space_group_symop_operation_xyz
'x, y, z'
'-x, y, -z+1/2'
'x+1/2, y+1/2, z'
'-x+1/2, y+1/2, -z+1/2'
'-x, -y, -z'
'x, -y, z-1/2'
'-x+1/2, -y+1/2, -z'
'x+1/2, -y+1/2, z-1/2'

loop_
_atom_site_label
_atom_site_type_symbol
_atom_site_fract_x
_atom_site_fract_y
_atom_site_fract_z
_atom_site_U_iso_or_equiv
_atom_site_adp_type
_atom_site_occupancy
_atom_site_site_symmetry_order
_atom_site_calc_flag
_atom_site_refinement_flags_posn
_atom_site_refinement_flags_adp
O1 O 0.40325(12) 0.60788(8) 0.59708(19) 0.0157(4) Uani 1 1 d . .
O3 O 0.51941(13) 0.80235(9) 0.4682(2) 0.0216(4) Uani 1 1 d . .
O2 O 0.13789(13) 0.59399(8) 0.8592(2) 0.0200(4) Uani 1 1 d . .
H2 H 0.0999 0.6221 0.8885 0.030 Uiso 1 1 calc R U
O4 O 0.41587(13) 0.85624(9) 0.5925(2) 0.0223(4) Uani 1 1 d . .
C3 C 0.33617(16) 0.71265(12) 0.6653(3) 0.0135(5) Uani 1 1 d . .
C4 C 0.33277(16) 0.63731(12) 0.6676(3) 0.0133(5) Uani 1 1 d . .
C5 C 0.27081(17) 0.59357(12) 0.7307(3) 0.0154(5) Uani 1 1 d . .
C8 C 0.26916(17) 0.75036(12) 0.7363(3) 0.0136(5) Uani 1 1 d . .
C6 C 0.20436(18) 0.63257(12) 0.7965(3) 0.0155(5) Uani 1 1 d . .
C12 C 0.45556(17) 0.79783(12) 0.5417(3) 0.0154(5) Uani 1 1 d . .
C2 C 0.41507(17) 0.72904(12) 0.5838(3) 0.0145(5) Uani 1 1 d . .
C10 C 0.26124(18) 0.83119(12) 0.7483(3) 0.0185(5) Uani 1 1 d . .
H10A H 0.2078 0.8430 0.7968 0.028 Uiso 1 1 calc R U
H10B H 0.2488 0.8521 0.6492 0.028 Uiso 1 1 calc R U
H10C H 0.3221 0.8502 0.8065 0.028 Uiso 1 1 calc R U
C1 C 0.45102(17) 0.66444(12) 0.5474(3) 0.0154(5) Uani 1 1 d . .
C7 C 0.20529(17) 0.70806(12) 0.7999(3) 0.0152(5) Uani 1 1 d . .
H7 H 0.1606 0.7315 0.8474 0.018 Uiso 1 1 calc R U
C11 C 0.52957(19) 0.64369(14) 0.4661(3) 0.0216(5) Uani 1 1 d . .
H11A H 0.5934 0.6523 0.5297 0.032 Uiso 1 1 calc R U
H11B H 0.5229 0.6721 0.3759 0.032 Uiso 1 1 calc R U
H11C H 0.5232 0.5932 0.4402 0.032 Uiso 1 1 calc R U
C13 C 0.4515(2) 0.92525(13) 0.5519(3) 0.0233(6) Uani 1 1 d . .
H13A H 0.5207 0.9299 0.5966 0.035 Uiso 1 1 calc R U
H13B H 0.4153 0.9635 0.5879 0.035 Uiso 1 1 calc R U
H13C H 0.4422 0.9284 0.4442 0.035 Uiso 1 1 calc R U
C9 C 0.27503(19) 0.51214(12) 0.7290(3) 0.0213(5) Uani 1 1 d . .
H9A H 0.2304 0.4942 0.6408 0.032 Uiso 1 1 calc R U
H9B H 0.2560 0.4934 0.8175 0.032 Uiso 1 1 calc R U
H9C H 0.3413 0.4968 0.7274 0.032 Uiso 1 1 calc R U

loop_
_atom_site_aniso_label
_atom_site_aniso_U_11
_atom_site_aniso_U_22
_atom_site_aniso_U_33
_atom_site_aniso_U_23
_atom_site_aniso_U_13
_atom_site_aniso_U_12
O1 0.0165(9) 0.0149(8) 0.0179(9) 0.0002(7) 0.0090(7) 0.0020(7)
O3 0.0208(10) 0.0215(9) 0.0265(10) 0.0023(8) 0.0140(7) 0.0004(8)
O2 0.0201(9) 0.0161(8) 0.0288(10) 0.0003(8) 0.0163(7) -0.0009(7)
O4 0.0254(10) 0.0165(8) 0.0306(10) 0.0008(8) 0.0186(8) -0.0045(7)
C3 0.0120(12) 0.0143(11) 0.0140(12) 0.0021(10) 0.0020(8) 0.0002(9)
C4 0.0118(12) 0.0182(12) 0.0107(11) -0.0021(9) 0.0044(8) 0.0037(9)
C5 0.0171(13) 0.0129(11) 0.0161(12) 0.0014(10) 0.0035(9) -0.0001(10)
C8 0.0133(12) 0.0136(12) 0.0136(12) -0.0002(9) 0.0021(9) -0.0009(9)
C6 0.0151(12) 0.0171(12) 0.0161(12) 0.0021(10) 0.0071(9) -0.0011(9)
C12 0.0122(12) 0.0223(12) 0.0116(11) -0.0008(10) 0.0023(9) 0.0007(10)
C2 0.0133(12) 0.0167(11) 0.0135(12) -0.0011(10) 0.0030(9) -0.0003(9)
C10 0.0180(13) 0.0164(12) 0.0245(13) -0.0011(10) 0.0124(10) 0.0008(10)
C1 0.0149(12) 0.0184(12) 0.0137(12) 0.0011(10) 0.0045(9) -0.0007(10)
C7 0.0143(12) 0.0174(12) 0.0159(12) 0.0001(10) 0.0073(9) 0.0029(9)
C11 0.0184(14) 0.0295(14) 0.0198(13) -0.0009(12) 0.0105(10) 0.0042(11)
C13 0.0255(15) 0.0165(12) 0.0327(15) -0.0003(12) 0.0169(11) -0.0025(11)
C9 0.0252(14) 0.0134(12) 0.0290(14) 0.0031(11) 0.0143(10) -0.0002(10)

loop_
_atom_type_symbol
_atom_type_description
_atom_type_scat_dispersion_real
_atom_type_scat_dispersion_imag
_atom_type_scat_source
C C 0.0033 0.0016 'International Tables Vol C Tables 4.2.6.8 and 6.1.1.4'
H H 0.0000 0.0000 'International Tables Vol C Tables 4.2.6.8 and 6.1.1.4'
O O 0.0106 0.0060 'International Tables Vol C Tables 4.2.6.8 and 6.1.1.4'

loop_
_geom_angle_atom_site_label_1
_geom_angle_atom_site_label_2
_geom_angle_atom_site_label_3
_geom_angle
C1 O1 C4 106.77(16)
C6 O2 H2 109.5
C12 O4 C13 116.04(17)
C4 C3 C8 117.20(19)
C4 C3 C2 104.11(19)
C8 C3 C2 138.7(2)
O1 C4 C5 121.19(19)
O1 C4 C3 110.89(18)
C5 C4 C3 127.9(2)
C4 C5 C6 113.2(2)
C4 C5 C9 123.3(2)
C6 C5 C9 123.4(2)
C7 C8 C3 116.4(2)
C7 C8 C10 117.8(2)
C3 C8 C10 125.8(2)
O2 C6 C7 120.81(19)
O2 C6 C5 117.73(19)
C7 C6 C5 121.5(2)
O3 C12 O4 122.1(2)
O3 C12 C2 124.2(2)
O4 C12 C2 113.70(18)
C1 C2 C12 121.1(2)
C1 C2 C3 106.76(19)
C12 C2 C3 132.1(2)
C8 C10 H10A 109.5
C8 C10 H10B 109.5
H10A C10 H10B 109.5
C8 C10 H10C 109.5
H10A C10 H10C 109.5
H10B C10 H10C 109.5
C2 C1 O1 111.46(19)
C2 C1 C11 133.6(2)
O1 C1 C11 114.94(19)
C8 C7 C6 123.8(2)
C8 C7 H7 118.1
C6 C7 H7 118.1
C1 C11 H11A 109.5
C1 C11 H11B 109.5
H11A C11 H11B 109.5
C1 C11 H11C 109.5
H11A C11 H11C 109.5
H11B C11 H11C 109.5
O4 C13 H13A 109.5
O4 C13 H13B 109.5
H13A C13 H13B 109.5
O4 C13 H13C 109.5
H13A C13 H13C 109.5
H13B C13 H13C 109.5
C5 C9 H9A 109.5
C5 C9 H9B 109.5
H9A C9 H9B 109.5
C5 C9 H9C 109.5
H9A C9 H9C 109.5
H9B C9 H9C 109.5

loop_
_geom_bond_atom_site_label_1
_geom_bond_atom_site_label_2
_geom_bond_distance
O1 C1 1.360(3)
O1 C4 1.382(2)
O3 C12 1.213(3)
O2 C6 1.375(3)
O2 H2 0.8200
O4 C12 1.334(3)
O4 C13 1.440(3)
C3 C4 1.391(3)
C3 C8 1.415(3)
C3 C2 1.470(3)
C4 C5 1.384(3)
C5 C6 1.394(3)
C5 C9 1.503(3)
C8 C7 1.389(3)
C8 C10 1.501(3)
C6 C7 1.393(3)
C12 C2 1.469(3)
C2 C1 1.358(3)
C10 H10A 0.9600
C10 H10B 0.9600
C10 H10C 0.9600
C1 C11 1.483(3)
C7 H7 0.9300
C11 H11A 0.9600
C11 H11B 0.9600
C11 H11C 0.9600
C13 H13A 0.9600
C13 H13B 0.9600
C13 H13C 0.9600
C9 H9A 0.9600
C9 H9B 0.9600
C9 H9C 0.9600

loop_
_geom_torsion_atom_site_label_1
_geom_torsion_atom_site_label_2
_geom_torsion_atom_site_label_3
_geom_torsion_atom_site_label_4
_geom_torsion
C1 O1 C4 C5 179.8(2)
C1 O1 C4 C3 -0.9(3)
C8 C3 C4 O1 -178.82(19)
C2 C3 C4 O1 0.9(3)
C8 C3 C4 C5 0.4(4)
C2 C3 C4 C5 -179.9(2)
O1 C4 C5 C6 -179.8(2)
C3 C4 C5 C6 1.0(4)
O1 C4 C5 C9 0.4(4)
C3 C4 C5 C9 -178.8(3)
C4 C3 C8 C7 -0.9(3)
C2 C3 C8 C7 179.5(3)
C4 C3 C8 C10 179.3(2)
C2 C3 C8 C10 -0.3(5)
C4 C5 C6 O2 178.5(2)
C9 C5 C6 O2 -1.7(4)
C4 C5 C6 C7 -2.0(4)
C9 C5 C6 C7 177.8(3)
C13 O4 C12 O3 1.5(4)
C13 O4 C12 C2 -178.8(2)
O3 C12 C2 C1 3.1(4)
O4 C12 C2 C1 -176.6(2)
O3 C12 C2 C3 -177.1(3)
O4 C12 C2 C3 3.2(4)
C4 C3 C2 C1 -0.6(3)
C8 C3 C2 C1 179.0(3)
C4 C3 C2 C12 179.6(3)
C8 C3 C2 C12 -0.8(5)
C12 C2 C1 O1 179.9(2)
C3 C2 C1 O1 0.1(3)
C12 C2 C1 C11 -0.3(5)
C3 C2 C1 C11 179.8(3)
C4 O1 C1 C2 0.5(3)
C4 O1 C1 C11 -179.3(2)
C3 C8 C7 C6 -0.1(4)
C10 C8 C7 C6 179.7(2)
O2 C6 C7 C8 -178.8(2)
C5 C6 C7 C8 1.7(4)
